data_4135350
loop_
_publ_author_name
'Yan, Xingchen'
'Ge, Luo'
'Casti\~neira Reis, Marta'
'Harutyunyan, Syuzanna R.'

_publ_section_title
;
 Nucleophilic Dearomatization of N-Heteroaromatics Enabled by Lewis Acids
 and Copper Catalysis.
;
_journal_issue 47
_journal_name_full 'Journal of the American Chemical Society'
_journal_page_first 20247
_journal_page_last 20256
_journal_paper_doi 10.1021/jacs.0c09974
_journal_volume 142
_journal_year 2020
_chemical_absolute_configuration ad
_chemical_formula_sum 'C11 H14 Br N'
_chemical_formula_weight 240.14
_space_group_crystal_system monoclinic
_space_group_IT_number 4
_space_group_name_Hall 'P 2yb'
_space_group_name_H-M_alt 'P 1 21 1'
_atom_sites_solution_hydrogens mixed
_audit_creation_method SHELXL-2014/7
_cell_angle_alpha 90
_cell_angle_beta 94.8830(10)
_cell_angle_gamma 90
_cell_formula_units_Z 2
_cell_length_a 8.8938(3)
_cell_length_b 5.9958(2)
_cell_length_c 9.5190(3)
_cell_measurement_reflns_used 7072
_cell_measurement_temperature 100(2)
_cell_measurement_theta_max 65.12
_cell_measurement_theta_min 4.66
_cell_volume 505.76(3)
_computing_structure_refinement 'SHELXL-2014/7 (Sheldrick, 2014)'
_diffrn_ambient_temperature 100(2)
_diffrn_measured_fraction_theta_full 0.999
_diffrn_measured_fraction_theta_max 0.999
_diffrn_measurement_device_type 'Bruker APEX-II CCD'
_diffrn_radiation_type CuK\a
_diffrn_radiation_wavelength 1.54178
_diffrn_reflns_av_R_equivalents 0.0295
_diffrn_reflns_av_unetI/netI 0.0279
_diffrn_reflns_Laue_measured_fraction_full 0.999
_diffrn_reflns_Laue_measured_fraction_max 0.999
_diffrn_reflns_limit_h_max 10
_diffrn_reflns_limit_h_min -10
_diffrn_reflns_limit_k_max 7
_diffrn_reflns_limit_k_min -6
_diffrn_reflns_limit_l_max 10
_diffrn_reflns_limit_l_min -11
_diffrn_reflns_number 6932
_diffrn_reflns_point_group_measured_fraction_full 0.984
_diffrn_reflns_point_group_measured_fraction_max 0.984
_diffrn_reflns_theta_full 65.118
_diffrn_reflns_theta_max 65.118
_diffrn_reflns_theta_min 4.662
_exptl_absorpt_coefficient_mu 5.129
_exptl_absorpt_correction_type multi-scan
_exptl_crystal_colour orange
_exptl_crystal_density_diffrn 1.577
_exptl_crystal_description platelet
_exptl_crystal_F_000 244
_exptl_crystal_size_max 0.420
_exptl_crystal_size_mid 0.100
_exptl_crystal_size_min 0.030
_exptl_transmission_factor_max 0.7526
_exptl_transmission_factor_min 0.4121
_refine_diff_density_max 0.193
_refine_diff_density_min -0.552
_refine_diff_density_rms 0.066
_refine_ls_abs_structure_details
;
 Flack x determined using 732 quotients [(I+)-(I-)]/[(I+)+(I-)]
 (Parsons, Flack and Wagner, Acta Cryst. B69 (2013) 249-259).
;
_refine_ls_abs_structure_Flack 0.040(12)
_refine_ls_extinction_method none
_refine_ls_goodness_of_fit_ref 1.076
_refine_ls_hydrogen_treatment mixed
_refine_ls_matrix_type full
_refine_ls_number_parameters 123
_refine_ls_number_reflns 1702
_refine_ls_number_restraints 1
_refine_ls_restrained_S_all 1.075
_refine_ls_R_factor_all 0.0176
_refine_ls_R_factor_gt 0.0174
_refine_ls_shift/su_max 0.002
_refine_ls_shift/su_mean 0.000
_refine_ls_structure_factor_coef Fsqd
_refine_ls_weighting_details 'w=1/[\s^2^(Fo^2^)+(0.0238P)^2^+0.0615P] where P=(Fo^2^+2Fc^2^)/3'
_refine_ls_weighting_scheme calc
_refine_ls_wR_factor_gt 0.0420
_refine_ls_wR_factor_ref 0.0421
_reflns_Friedel_coverage 0.782
_reflns_Friedel_fraction_full 0.966
_reflns_Friedel_fraction_max 0.966
_reflns_number_gt 1689
_reflns_number_total 1702
_reflns_threshold_expression 'I > 2\s(I)'
_cod_data_source_file ja0c09974_si_001.cif
_cod_data_source_block cu_hv022_0m_b
_cod_depositor_comments 'Adding full bibliography for 4135350.cif.'
_cod_original_sg_symbol_H-M 'P 21'
_cod_database_code 4135350
_shelx_shelxl_version_number 2014/7
_shelx_space_group_comment
;
The symmetry employed for this shelxl refinement is uniquely defined
by the following loop, which should always be used as a source of
symmetry information in preference to the above space-group names.
They are only intended as comments.
;
_shelx_estimated_absorpt_t_min 0.222
_shelx_estimated_absorpt_t_max 0.861

loop_
_space_group_symop_operation_xyz
'x, y, z'
'-x, y+1/2, -z'

loop_
_atom_site_label
_atom_site_type_symbol
_atom_site_fract_x
_atom_site_fract_y
_atom_site_fract_z
_atom_site_U_iso_or_equiv
_atom_site_adp_type
_atom_site_occupancy
_atom_site_site_symmetry_order
_atom_site_calc_flag
_atom_site_refinement_flags_posn
_atom_site_refinement_flags_adp
_atom_site_refinement_flags_occupancy
_atom_site_disorder_assembly
_atom_site_disorder_group
Br1 Br 0.91341(2) 0.81558(8) 0.81378(2) 0.01925(11) Uani 1 1 d . . . . .
H1 H 0.394(4) 0.091(6) 0.898(4) 0.017(9) Uiso 1 1 d . . . . .
N1 N 0.3842(3) 0.1823(5) 0.8367(3) 0.0169(5) Uani 1 1 d . . . . .
C1 C 0.5013(3) 0.3359(7) 0.8333(2) 0.0120(6) Uani 1 1 d . . . . .
C2 C 0.6453(3) 0.2759(5) 0.8959(3) 0.0157(7) Uani 1 1 d . . . . .
H2 H 0.6580 0.1391 0.9414 0.019 Uiso 1 1 calc R U . . .
C3 C 0.7672(3) 0.4164(5) 0.8909(3) 0.0157(5) Uani 1 1 d . . . . .
H3 H 0.8621 0.3746 0.9307 0.019 Uiso 1 1 calc R U . . .
C5 C 0.6051(3) 0.6845(5) 0.7623(2) 0.0127(6) Uani 1 1 d . . . . .
H5 H 0.5937 0.8226 0.7182 0.015 Uiso 1 1 calc R U . . .
C4 C 0.7453(3) 0.6212(5) 0.8251(3) 0.0154(6) Uani 1 1 d . . . . .
C6 C 0.4809(3) 0.5416(5) 0.7651(2) 0.0115(5) Uani 1 1 d . . . . .
C9 C 0.2305(3) 0.2548(5) 0.7973(3) 0.0198(7) Uani 1 1 d . . . . .
H9A H 0.1926 0.3386 0.8740 0.024 Uiso 1 1 calc R U . . .
H9B H 0.1658 0.1261 0.7783 0.024 Uiso 1 1 calc R U . . .
C8 C 0.2290(3) 0.3997(5) 0.6669(3) 0.0174(6) Uani 1 1 d . . . . .
H8A H 0.1261 0.4440 0.6379 0.021 Uiso 1 1 calc R U . . .
H8B H 0.2668 0.3148 0.5907 0.021 Uiso 1 1 calc R U . . .
C7 C 0.3265(3) 0.6084(5) 0.6951(3) 0.0133(5) Uani 1 1 d . . . . .
H7 H 0.2772 0.7004 0.7628 0.016 Uiso 1 1 calc R U . . .
C10 C 0.3354(3) 0.7483(5) 0.5611(3) 0.0159(7) Uani 1 1 d . . . . .
H10A H 0.3920 0.8833 0.5851 0.019 Uiso 1 1 calc R U . . .
H10B H 0.3904 0.6647 0.4948 0.019 Uiso 1 1 calc R U . . .
C11 C 0.1808(3) 0.8126(10) 0.4895(2) 0.0199(5) Uani 1 1 d . . . . .
H11A H 0.1937 0.9176 0.4153 0.030 Uiso 1 1 calc R U . . .
H11B H 0.1207 0.8787 0.5575 0.030 Uiso 1 1 calc R U . . .
H11C H 0.1310 0.6816 0.4506 0.030 Uiso 1 1 calc R U . . .

loop_
_atom_site_aniso_label
_atom_site_aniso_U_11
_atom_site_aniso_U_22
_atom_site_aniso_U_33
_atom_site_aniso_U_23
_atom_site_aniso_U_13
_atom_site_aniso_U_12
Br1 0.01229(15) 0.02435(18) 0.02103(15) -0.00085(17) 0.00096(9) -0.00478(16)
N1 0.0193(12) 0.0142(15) 0.0167(12) 0.0083(11) -0.0007(9) -0.0028(11)
C1 0.0178(11) 0.0109(16) 0.0074(9) -0.0045(13) 0.0024(8) -0.0024(14)
C2 0.0221(13) 0.015(2) 0.0096(10) -0.0004(11) 0.0010(9) 0.0016(12)
C3 0.0145(13) 0.0211(14) 0.0111(11) -0.0006(11) -0.0002(9) 0.0052(11)
C5 0.0154(13) 0.0121(16) 0.0108(12) -0.0005(10) 0.0018(10) 0.0009(11)
C4 0.0134(12) 0.0213(16) 0.0114(12) -0.0039(10) 0.0010(10) -0.0011(11)
C6 0.0136(12) 0.0148(15) 0.0063(11) -0.0011(10) 0.0013(9) 0.0010(10)
C9 0.0167(13) 0.020(2) 0.0228(14) 0.0032(10) -0.0005(10) -0.0047(10)
C8 0.0167(13) 0.0170(15) 0.0176(13) 0.0019(11) -0.0039(10) -0.0046(10)
C7 0.0121(12) 0.0169(16) 0.0108(12) -0.0019(10) 0.0003(10) -0.0002(10)
C10 0.0164(13) 0.018(2) 0.0131(12) 0.0030(10) 0.0010(10) 0.0009(10)
C11 0.0200(11) 0.0248(14) 0.0142(10) 0.003(2) -0.0025(9) -0.003(2)

loop_
_atom_type_symbol
_atom_type_description
_atom_type_scat_dispersion_real
_atom_type_scat_dispersion_imag
_atom_type_scat_source
C C 0.0181 0.0091 'International Tables Vol C Tables 4.2.6.8 and 6.1.1.4'
H H 0.0000 0.0000 'International Tables Vol C Tables 4.2.6.8 and 6.1.1.4'
N N 0.0311 0.0180 'International Tables Vol C Tables 4.2.6.8 and 6.1.1.4'
Br Br -0.6763 1.2805 'International Tables Vol C Tables 4.2.6.8 and 6.1.1.4'

loop_
_geom_angle_atom_site_label_1
_geom_angle_atom_site_label_2
_geom_angle_atom_site_label_3
_geom_angle
_geom_angle_site_symmetry_1
_geom_angle_site_symmetry_3
_geom_angle_publ_flag
C1 N1 C9 119.0(3) . . ?
C1 N1 H1 116(2) . . ?
C9 N1 H1 116(2) . . ?
N1 C1 C6 121.8(2) . . ?
N1 C1 C2 118.3(3) . . ?
C6 C1 C2 119.8(3) . . ?
C3 C2 C1 121.2(3) . . ?
C3 C2 H2 119.4 . . ?
C1 C2 H2 119.4 . . ?
C2 C3 C4 118.6(2) . . ?
C2 C3 H3 120.7 . . ?
C4 C3 H3 120.7 . . ?
C4 C5 C6 120.4(3) . . ?
C4 C5 H5 119.8 . . ?
C6 C5 H5 119.8 . . ?
C3 C4 C5 121.5(3) . . ?
C3 C4 Br1 119.2(2) . . ?
C5 C4 Br1 119.2(2) . . ?
C1 C6 C5 118.5(2) . . ?
C1 C6 C7 120.6(2) . . ?
C5 C6 C7 120.9(2) . . ?
N1 C9 C8 109.0(2) . . ?
N1 C9 H9A 109.9 . . ?
C8 C9 H9A 109.9 . . ?
N1 C9 H9B 109.9 . . ?
C8 C9 H9B 109.9 . . ?
H9A C9 H9B 108.3 . . ?
C9 C8 C7 111.1(2) . . ?
C9 C8 H8A 109.4 . . ?
C7 C8 H8A 109.4 . . ?
C9 C8 H8B 109.4 . . ?
C7 C8 H8B 109.4 . . ?
H8A C8 H8B 108.0 . . ?
C6 C7 C8 109.7(2) . . ?
C6 C7 C10 113.4(2) . . ?
C8 C7 C10 111.7(2) . . ?
C6 C7 H7 107.2 . . ?
C8 C7 H7 107.2 . . ?
C10 C7 H7 107.2 . . ?
C11 C10 C7 113.6(2) . . ?
C11 C10 H10A 108.8 . . ?
C7 C10 H10A 108.8 . . ?
C11 C10 H10B 108.8 . . ?
C7 C10 H10B 108.8 . . ?
H10A C10 H10B 107.7 . . ?
C10 C11 H11A 109.5 . . ?
C10 C11 H11B 109.5 . . ?
H11A C11 H11B 109.5 . . ?
C10 C11 H11C 109.5 . . ?
H11A C11 H11C 109.5 . . ?
H11B C11 H11C 109.5 . . ?

loop_
_geom_bond_atom_site_label_1
_geom_bond_atom_site_label_2
_geom_bond_distance
_geom_bond_site_symmetry_2
_geom_bond_publ_flag
Br1 C4 1.906(3) . ?
N1 C1 1.393(4) . ?
N1 C9 1.453(4) . ?
N1 H1 0.80(4) . ?
C1 C6 1.398(5) . ?
C1 C2 1.413(4) . ?
C2 C3 1.377(4) . ?
C2 H2 0.9300 . ?
C3 C4 1.384(4) . ?
C3 H3 0.9300 . ?
C5 C4 1.389(4) . ?
C5 C6 1.400(4) . ?
C5 H5 0.9300 . ?
C6 C7 1.528(4) . ?
C9 C8 1.514(4) . ?
C9 H9A 0.9700 . ?
C9 H9B 0.9700 . ?
C8 C7 1.533(4) . ?
C8 H8A 0.9700 . ?
C8 H8B 0.9700 . ?
C7 C10 1.534(4) . ?
C7 H7 0.9800 . ?
C10 C11 1.532(4) . ?
C10 H10A 0.9700 . ?
C10 H10B 0.9700 . ?
C11 H11A 0.9600 . ?
C11 H11B 0.9600 . ?
C11 H11C 0.9600 . ?
